data_1529851
loop_
_publ_author_name
'Okusu, Satoshi'
'Tokunaga, Etsuko'
'Shibata, Norio'

_publ_section_title
;
 Difluoromethylation of Terminal Alkynes by Fluoroform.
;
_journal_issue 15
_journal_name_full 'Organic letters'
_journal_page_first 3802
_journal_page_last 3805
_journal_paper_doi 10.1021/acs.orglett.5b01778
_journal_volume 17
_journal_year 2015
_chemical_formula_moiety 'C16 H10 Br F2 N O'
_chemical_formula_sum 'C16 H10 Br F2 N O'
_chemical_formula_weight 350.16
_space_group_IT_number 14
_symmetry_cell_setting monoclinic
_symmetry_Int_Tables_number 14
_symmetry_space_group_name_Hall '-P 2yn'
_symmetry_space_group_name_H-M 'P 1 21/n 1'
_atom_sites_solution_hydrogens geom
_atom_sites_solution_primary direct
_atom_sites_solution_secondary difmap
_cell_angle_alpha 90.0000
_cell_angle_beta 99.781(3)
_cell_angle_gamma 90.0000
_cell_formula_units_Z 8
_cell_length_a 17.957(4)
_cell_length_b 6.8848(14)
_cell_length_c 22.810(5)
_cell_measurement_reflns_used 7123
_cell_measurement_temperature 153
_cell_measurement_theta_max 27.49
_cell_measurement_theta_min 3.09
_cell_volume 2779.0(10)
_computing_cell_refinement CrystalClear
_computing_data_collection 'CrystalClear (Rigaku Inc., 2008)'
_computing_data_reduction CrystalClear
_computing_molecular_graphics 'CrystalStructure 4.0'
_computing_publication_material 'CrystalStructure 4.0 (Rigaku, 2010)'
_computing_structure_refinement 'SHELXL97 (Sheldrick, 2008)'
_computing_structure_solution 'Il Milione (Burla, et al., 2007)'
_diffrn_ambient_temperature 153
_diffrn_detector_area_resol_mean 7.314
_diffrn_measured_fraction_theta_full 0.972
_diffrn_measured_fraction_theta_max 0.972
_diffrn_measurement_device_type 'Rigaku Mercury70'
_diffrn_measurement_method \w
_diffrn_radiation_type 'Mo K\a'
_diffrn_radiation_wavelength 0.71075
_diffrn_reflns_av_R_equivalents 0.0489
_diffrn_reflns_limit_h_max 22
_diffrn_reflns_limit_h_min -23
_diffrn_reflns_limit_k_max 8
_diffrn_reflns_limit_k_min -7
_diffrn_reflns_limit_l_max 29
_diffrn_reflns_limit_l_min -29
_diffrn_reflns_number 20891
_diffrn_reflns_theta_full 27.53
_diffrn_reflns_theta_max 27.53
_diffrn_standards_number 0
_exptl_absorpt_coefficient_mu 2.987
_exptl_absorpt_correction_T_max 0.742
_exptl_absorpt_correction_T_min 0.445
_exptl_absorpt_correction_type numerical
_exptl_absorpt_process_details 'NUMABS (Rigaku, 1999)'
_exptl_crystal_colour colorless
_exptl_crystal_density_diffrn 1.674
_exptl_crystal_density_method 'not measured'
_exptl_crystal_description prism
_exptl_crystal_F_000 1392.00
_exptl_crystal_size_max 0.300
_exptl_crystal_size_mid 0.300
_exptl_crystal_size_min 0.100
_refine_diff_density_max 1.710
_refine_diff_density_min -1.190
_refine_ls_extinction_method none
_refine_ls_goodness_of_fit_ref 1.105
_refine_ls_hydrogen_treatment constr
_refine_ls_number_parameters 379
_refine_ls_number_reflns 6208
_refine_ls_number_restraints 0
_refine_ls_R_factor_gt 0.0681
_refine_ls_shift/su_max 0.001
_refine_ls_structure_factor_coef Fsqd
_refine_ls_weighting_details 'w = 1/[\s^2^(Fo^2^)+(0.1085P)^2^+0.0000P] where P=(Fo^2^+2Fc^2^)/3'
_refine_ls_weighting_scheme calc
_refine_ls_wR_factor_ref 0.2071
_reflns_number_gt 4384
_reflns_number_total 6208
_reflns_threshold_expression F^2^>2.0\s(F^2^)
_cod_data_source_file ol5b01778_si_002.cif
_cod_data_source_block OSa-isoxazole-1
_cod_original_cell_volume 2779.1(10)
_cod_database_code 1529851

loop_
_symmetry_equiv_pos_site_id
_symmetry_equiv_pos_as_xyz
1 +X,+Y,+Z
2 1/2-X,1/2+Y,1/2-Z
3 -X,-Y,-Z
4 1/2+X,1/2-Y,1/2+Z

loop_
_atom_site_label
_atom_site_type_symbol
_atom_site_fract_x
_atom_site_fract_y
_atom_site_fract_z
_atom_site_U_iso_or_equiv
_atom_site_adp_type
_atom_site_occupancy
_atom_site_symmetry_multiplicity
_atom_site_calc_flag
_atom_site_refinement_flags
Br1 Br 0.75569(3) 0.99054(9) 0.68655(2) 0.0581(2) Uani 1.0 4 d .
Br2 Br 0.55229(3) 1.05701(10) 0.71830(3) 0.0675(3) Uani 1.0 4 d .
F1 F 0.97889(14) 1.3481(4) 0.41588(12) 0.0483(7) Uani 1.0 4 d .
F2 F 0.85905(15) 1.2820(4) 0.38748(11) 0.0491(7) Uani 1.0 4 d .
F4 F 0.68582(18) 1.3275(4) 0.39263(13) 0.0603(8) Uani 1.0 4 d .
F33 F 0.56472(18) 1.2904(5) 0.38907(13) 0.0619(8) Uani 1.0 4 d .
O1 O 0.86266(17) 1.7467(4) 0.52257(13) 0.0414(7) Uani 1.0 4 d .
O8 O 0.62367(18) 1.7534(4) 0.52241(13) 0.0438(7) Uani 1.0 4 d .
N34 N 0.6424(3) 1.8466(5) 0.47252(15) 0.0428(9) Uani 1.0 4 d .
N35 N 0.8942(2) 1.8476(5) 0.47823(15) 0.0413(8) Uani 1.0 4 d .
C2 C 0.6665(3) 1.7617(6) 0.37533(17) 0.0364(9) Uani 1.0 4 d .
C3 C 0.6474(3) 1.7430(7) 0.26811(19) 0.0436(10) Uani 1.0 4 d .
C4 C 0.6459(3) 1.7092(6) 0.43264(17) 0.0351(9) Uani 1.0 4 d .
C5 C 0.5986(3) 1.4407(7) 0.56042(19) 0.0396(10) Uani 1.0 4 d .
C6 C 0.7845(3) 1.1720(7) 0.6320(2) 0.0426(10) Uani 1.0 4 d .
C7 C 0.7085(3) 1.8672(7) 0.26669(19) 0.0421(10) Uani 1.0 4 d .
C9 C 0.6154(3) 1.5600(6) 0.51100(18) 0.0362(9) Uani 1.0 4 d .
C10 C 0.6269(3) 1.6889(7) 0.32189(18) 0.0421(10) Uani 1.0 4 d .
C11 C 0.9113(3) 1.7143(6) 0.44189(17) 0.0364(9) Uani 1.0 4 d .
C12 C 0.6283(3) 1.5235(6) 0.45499(17) 0.0330(9) Uani 1.0 4 d .
C13 C 0.8930(3) 1.5226(6) 0.46080(19) 0.0366(9) Uani 1.0 4 d .
C14 C 0.7995(3) 1.2485(6) 0.53262(19) 0.0401(9) Uani 1.0 4 d .
C15 C 0.6200(3) 1.5044(7) 0.6190(2) 0.0469(11) Uani 1.0 4 d .
C16 C 0.7264(3) 1.8889(6) 0.37327(19) 0.0392(9) Uani 1.0 4 d .
C17 C 0.7471(3) 1.9363(7) 0.3203(2) 0.0454(11) Uani 1.0 4 d .
C18 C 0.9440(3) 1.7720(6) 0.38980(18) 0.0385(9) Uani 1.0 4 d .
C19 C 1.0016(3) 1.9097(6) 0.3944(2) 0.0406(10) Uani 1.0 4 d .
C20 C 0.5701(3) 1.2126(8) 0.6537(2) 0.0482(11) Uani 1.0 4 d .
C21 C 0.9147(3) 1.6931(6) 0.33410(19) 0.0413(10) Uani 1.0 4 d .
C22 C 0.7751(3) 1.1229(7) 0.57223(19) 0.0417(10) Uani 1.0 4 d .
C23 C 0.9993(3) 1.8903(7) 0.2888(3) 0.0498(12) Uani 1.0 4 d .
C24 C 0.9418(3) 1.7550(8) 0.2840(2) 0.0476(11) Uani 1.0 4 d .
C25 C 0.9116(3) 1.3338(6) 0.43612(18) 0.0368(9) Uani 1.0 4 d .
C26 C 0.5472(3) 1.1462(8) 0.5965(2) 0.0478(11) Uani 1.0 4 d .
C27 C 0.5611(3) 1.2624(7) 0.54937(19) 0.0439(10) Uani 1.0 4 d .
C28 C 0.8401(3) 1.4738(7) 0.61220(19) 0.0438(10) Uani 1.0 4 d .
C29 C 0.8628(3) 1.5536(6) 0.51052(19) 0.0372(9) Uani 1.0 4 d .
C30 C 0.6059(3) 1.3900(8) 0.6659(2) 0.0495(11) Uani 1.0 4 d .
C31 C 0.6313(3) 1.3292(7) 0.4269(2) 0.0436(10) Uani 1.0 4 d .
C32 C 0.8148(3) 1.3467(8) 0.65227(19) 0.0482(11) Uani 1.0 4 d .
C36 C 1.0300(3) 1.9679(7) 0.3441(3) 0.0458(11) Uani 1.0 4 d .
C37 C 0.8336(3) 1.4254(6) 0.55253(18) 0.0360(9) Uani 1.0 4 d .
H3 H 0.6195 1.6949 0.2319 0.0524 Uiso 1.0 4 calc R
H7 H 0.7232 1.9032 0.2301 0.0505 Uiso 1.0 4 calc R
H10 H 0.5859 1.6022 0.3223 0.0506 Uiso 1.0 4 calc R
H14 H 0.7933 1.2154 0.4916 0.0481 Uiso 1.0 4 calc R
H15 H 0.6443 1.6265 0.6267 0.0562 Uiso 1.0 4 calc R
H16 H 0.7530 1.9430 0.4091 0.0470 Uiso 1.0 4 calc R
H17 H 0.7893 2.0194 0.3202 0.0545 Uiso 1.0 4 calc R
H19 H 1.0216 1.9640 0.4320 0.0487 Uiso 1.0 4 calc R
H21 H 0.8762 1.5971 0.3307 0.0496 Uiso 1.0 4 calc R
H22 H 0.7520 1.0033 0.5587 0.0500 Uiso 1.0 4 calc R
H23 H 1.0180 1.9307 0.2543 0.0598 Uiso 1.0 4 calc R
H24 H 0.9208 1.7042 0.2460 0.0571 Uiso 1.0 4 calc R
H25 H 0.9150 1.2309 0.4674 0.0441 Uiso 1.0 4 calc R
H26 H 0.5225 1.0243 0.5893 0.0574 Uiso 1.0 4 calc R
H27 H 0.5450 1.2204 0.5096 0.0526 Uiso 1.0 4 calc R
H28 H 0.8621 1.5945 0.6260 0.0525 Uiso 1.0 4 calc R
H30 H 0.6206 1.4325 0.7058 0.0593 Uiso 1.0 4 calc R
H31 H 0.6415 1.2264 0.4582 0.0523 Uiso 1.0 4 calc R
H32 H 0.8185 1.3810 0.6930 0.0579 Uiso 1.0 4 calc R
H36 H 1.0699 2.0598 0.3474 0.0550 Uiso 1.0 4 calc R

loop_
_atom_site_aniso_label
_atom_site_aniso_U_11
_atom_site_aniso_U_22
_atom_site_aniso_U_33
_atom_site_aniso_U_12
_atom_site_aniso_U_13
_atom_site_aniso_U_23
Br1 0.0497(4) 0.0711(4) 0.0554(4) -0.0011(3) 0.0147(3) 0.0151(3)
Br2 0.0551(4) 0.0862(5) 0.0648(4) 0.0072(3) 0.0204(3) 0.0320(3)
F1 0.0466(15) 0.0342(13) 0.0672(17) 0.0042(11) 0.0188(13) -0.0069(12)
F2 0.0566(16) 0.0396(14) 0.0487(15) -0.0072(12) 0.0017(13) -0.0149(12)
F4 0.081(2) 0.0398(15) 0.0695(18) 0.0089(14) 0.0389(16) -0.0041(13)
F33 0.073(2) 0.0440(16) 0.0632(18) -0.0110(14) -0.0027(16) -0.0122(14)
O1 0.0505(18) 0.0276(14) 0.0469(16) 0.0051(12) 0.0106(14) -0.0054(13)
O8 0.0599(19) 0.0289(14) 0.0443(16) -0.0018(13) 0.0132(14) -0.0026(13)
N34 0.061(3) 0.0302(18) 0.0377(18) -0.0022(16) 0.0103(17) -0.0017(15)
N35 0.048(2) 0.0318(18) 0.0446(19) 0.0013(15) 0.0078(17) -0.0025(15)
C2 0.038(2) 0.0287(19) 0.045(3) 0.0038(16) 0.0130(18) 0.0018(17)
C3 0.046(3) 0.045(3) 0.040(3) -0.002(2) 0.0092(19) -0.0002(19)
C4 0.037(2) 0.0309(19) 0.035(2) 0.0001(16) -0.0002(17) -0.0034(16)
C5 0.039(3) 0.039(3) 0.042(3) 0.0059(18) 0.0087(19) 0.0037(18)
C6 0.032(2) 0.045(3) 0.049(3) 0.0024(18) 0.0035(18) 0.000(2)
C7 0.046(3) 0.039(3) 0.043(3) 0.0039(19) 0.0120(19) 0.0022(19)
C9 0.041(3) 0.031(2) 0.036(2) -0.0001(16) 0.0050(18) -0.0001(17)
C10 0.038(3) 0.043(3) 0.046(3) -0.0048(18) 0.0068(19) -0.0039(19)
C11 0.041(3) 0.0267(19) 0.040(2) 0.0044(17) 0.0017(18) -0.0049(16)
C12 0.032(2) 0.031(2) 0.034(2) -0.0011(15) 0.0006(17) -0.0014(16)
C13 0.036(2) 0.032(2) 0.041(3) -0.0010(16) 0.0041(18) -0.0084(17)
C14 0.037(2) 0.038(3) 0.045(3) -0.0030(17) 0.0066(18) -0.0093(19)
C15 0.044(3) 0.051(3) 0.048(3) -0.003(2) 0.015(3) -0.006(2)
C16 0.038(3) 0.032(2) 0.045(3) -0.0013(17) 0.0007(18) -0.0048(18)
C17 0.045(3) 0.038(3) 0.054(3) -0.0077(18) 0.011(3) 0.005(2)
C18 0.042(3) 0.029(2) 0.045(3) 0.0092(17) 0.0081(19) 0.0017(17)
C19 0.042(3) 0.0260(19) 0.053(3) 0.0026(17) 0.005(2) -0.0030(18)
C20 0.039(3) 0.056(3) 0.051(3) 0.008(2) 0.013(2) 0.016(3)
C21 0.045(3) 0.032(2) 0.046(3) 0.0009(18) 0.0052(19) 0.0006(18)
C22 0.036(2) 0.041(3) 0.046(3) -0.0040(18) 0.0036(19) -0.005(2)
C23 0.049(3) 0.048(3) 0.057(3) 0.012(2) 0.019(3) 0.015(3)
C24 0.052(3) 0.047(3) 0.043(3) 0.007(2) 0.007(2) -0.001(2)
C25 0.039(2) 0.0297(19) 0.041(2) -0.0015(16) 0.0048(18) -0.0035(17)
C26 0.043(3) 0.047(3) 0.054(3) -0.005(2) 0.007(2) 0.006(3)
C27 0.043(3) 0.046(3) 0.041(3) -0.0040(19) 0.0030(19) 0.0018(19)
C28 0.051(3) 0.045(3) 0.036(3) 0.001(2) 0.010(2) -0.0063(19)
C29 0.038(3) 0.0281(19) 0.044(3) 0.0018(16) 0.0024(18) -0.0046(17)
C30 0.050(3) 0.062(3) 0.037(3) 0.005(3) 0.008(2) -0.001(2)
C31 0.054(3) 0.031(2) 0.047(3) 0.0013(19) 0.013(2) -0.0061(18)
C32 0.049(3) 0.057(3) 0.039(3) -0.005(3) 0.010(2) -0.010(2)
C36 0.038(3) 0.040(3) 0.059(3) 0.0037(18) 0.006(3) 0.001(2)
C37 0.032(2) 0.036(2) 0.038(2) 0.0062(16) 0.0016(17) -0.0037(17)

loop_
_atom_type_symbol
_atom_type_description
_atom_type_scat_dispersion_real
_atom_type_scat_dispersion_imag
_atom_type_scat_source
C C 0.0033 0.0016
;
International Tables for Crystallography
(1992, Vol. C, Tables 4.2.6.8 and 6.1.1.4)
;
H H 0.0000 0.0000
;
International Tables for Crystallography
(1992, Vol. C, Table 6.1.1.4)
;
Br Br -0.2901 2.4595
;
International Tables for Crystallography
(1992, Vol. C, Tables 4.2.6.8 and 6.1.1.4)
;
F F 0.0171 0.0103
;
International Tables for Crystallography
(1992, Vol. C, Tables 4.2.6.8 and 6.1.1.4)
;
N N 0.0061 0.0033
;
International Tables for Crystallography
(1992, Vol. C, Tables 4.2.6.8 and 6.1.1.4)
;
O O 0.0106 0.0060
;
International Tables for Crystallography
(1992, Vol. C, Tables 4.2.6.8 and 6.1.1.4)
;

loop_
_geom_angle_atom_site_label_1
_geom_angle_atom_site_label_2
_geom_angle_atom_site_label_3
_geom_angle
_geom_angle_publ_flag
N35 O1 C29 108.6(4) yes
N34 O8 C9 109.1(3) yes
O8 N34 C4 106.1(4) yes
O1 N35 C11 105.8(4) yes
C4 C2 C10 121.5(4) yes
C4 C2 C16 120.0(4) yes
C10 C2 C16 118.5(4) yes
C7 C3 C10 120.8(4) yes
N34 C4 C2 119.1(4) yes
N34 C4 C12 110.9(4) yes
C2 C4 C12 130.0(4) yes
C9 C5 C15 120.0(4) yes
C9 C5 C27 120.5(4) yes
C15 C5 C27 119.5(5) yes
Br1 C6 C22 118.9(4) yes
Br1 C6 C32 119.6(4) yes
C22 C6 C32 121.5(5) yes
C3 C7 C17 117.9(5) yes
O8 C9 C5 115.5(4) yes
O8 C9 C12 109.3(4) yes
C5 C9 C12 135.1(4) yes
C2 C10 C3 120.2(4) yes
N35 C11 C13 111.2(4) yes
N35 C11 C18 119.5(4) yes
C13 C11 C18 129.3(4) yes
C4 C12 C9 104.6(4) yes
C4 C12 C31 128.6(4) yes
C9 C12 C31 126.5(4) yes
C11 C13 C25 127.8(4) yes
C11 C13 C29 104.5(4) yes
C25 C13 C29 127.4(4) yes
C22 C14 C37 120.2(4) yes
C5 C15 C30 120.2(5) yes
C2 C16 C17 120.6(4) yes
C7 C17 C16 122.0(5) yes
C11 C18 C19 121.2(4) yes
C11 C18 C21 119.3(4) yes
C19 C18 C21 119.5(4) yes
C18 C19 C36 120.4(4) yes
Br2 C20 C26 119.1(4) yes
Br2 C20 C30 118.5(4) yes
C26 C20 C30 122.4(5) yes
C18 C21 C24 119.9(4) yes
C6 C22 C14 119.6(4) yes
C24 C23 C36 120.5(5) yes
C21 C24 C23 120.3(5) yes
F1 C25 F2 105.7(4) yes
F1 C25 C13 109.6(4) yes
F2 C25 C13 111.5(4) yes
C20 C26 C27 118.4(5) yes
C5 C27 C26 120.4(4) yes
C32 C28 C37 120.6(4) yes
O1 C29 C13 109.8(4) yes
O1 C29 C37 116.4(4) yes
C13 C29 C37 133.8(4) yes
C15 C30 C20 119.0(5) yes
F4 C31 F33 105.8(4) yes
F4 C31 C12 109.8(4) yes
F33 C31 C12 110.7(4) yes
C6 C32 C28 119.0(4) yes
C19 C36 C23 119.4(5) yes
C14 C37 C28 119.1(4) yes
C14 C37 C29 119.8(4) yes
C28 C37 C29 121.2(4) yes
C7 C3 H3 119.622 no
C10 C3 H3 119.608 no
C3 C7 H7 121.053 no
C17 C7 H7 121.065 no
C2 C10 H10 119.921 no
C3 C10 H10 119.914 no
C22 C14 H14 119.897 no
C37 C14 H14 119.898 no
C5 C15 H15 119.883 no
C30 C15 H15 119.892 no
C2 C16 H16 119.718 no
C17 C16 H16 119.708 no
C7 C17 H17 118.987 no
C16 C17 H17 118.986 no
C18 C19 H19 119.822 no
C36 C19 H19 119.811 no
C18 C21 H21 120.020 no
C24 C21 H21 120.049 no
C6 C22 H22 120.215 no
C14 C22 H22 120.208 no
C24 C23 H23 119.756 no
C36 C23 H23 119.774 no
C21 C24 H24 119.840 no
C23 C24 H24 119.833 no
F1 C25 H25 109.984 no
F2 C25 H25 109.982 no
C13 C25 H25 109.986 no
C20 C26 H26 120.813 no
C27 C26 H26 120.804 no
C5 C27 H27 119.781 no
C26 C27 H27 119.788 no
C32 C28 H28 119.681 no
C37 C28 H28 119.704 no
C15 C30 H30 120.495 no
C20 C30 H30 120.496 no
F4 C31 H31 110.150 no
F33 C31 H31 110.151 no
C12 C31 H31 110.142 no
C6 C32 H32 120.525 no
C28 C32 H32 120.516 no
C19 C36 H36 120.303 no
C23 C36 H36 120.284 no

loop_
_geom_bond_atom_site_label_1
_geom_bond_atom_site_label_2
_geom_bond_distance
_geom_bond_publ_flag
Br1 C6 1.897(5) yes
Br2 C20 1.893(5) yes
F1 C25 1.368(6) yes
F2 C25 1.376(5) yes
F4 C31 1.353(6) yes
F33 C31 1.377(6) yes
O1 N35 1.422(5) yes
O1 C29 1.357(5) yes
O8 N34 1.397(5) yes
O8 C9 1.359(5) yes
N34 C4 1.321(6) yes
N35 C11 1.308(6) yes
C2 C4 1.464(6) yes
C2 C10 1.396(6) yes
C2 C16 1.394(6) yes
C3 C7 1.396(7) yes
C3 C10 1.390(7) yes
C4 C12 1.431(6) yes
C5 C9 1.468(7) yes
C5 C15 1.396(7) yes
C5 C27 1.403(7) yes
C6 C22 1.386(7) yes
C6 C32 1.368(7) yes
C7 C17 1.383(6) yes
C9 C12 1.360(6) yes
C11 C13 1.444(6) yes
C11 C18 1.467(6) yes
C12 C31 1.488(6) yes
C13 C25 1.477(6) yes
C13 C29 1.355(7) yes
C14 C22 1.375(7) yes
C14 C37 1.403(6) yes
C15 C30 1.386(7) yes
C16 C17 1.363(7) yes
C18 C19 1.394(6) yes
C18 C21 1.400(6) yes
C19 C36 1.391(7) yes
C20 C26 1.378(7) yes
C20 C30 1.386(8) yes
C21 C24 1.385(7) yes
C23 C24 1.380(7) yes
C23 C36 1.394(7) yes
C26 C27 1.395(7) yes
C28 C32 1.396(7) yes
C28 C37 1.387(6) yes
C29 C37 1.464(6) yes
C3 H3 0.950 no
C7 H7 0.950 no
C10 H10 0.950 no
C14 H14 0.950 no
C15 H15 0.950 no
C16 H16 0.950 no
C17 H17 0.950 no
C19 H19 0.950 no
C21 H21 0.950 no
C22 H22 0.950 no
C23 H23 0.950 no
C24 H24 0.950 no
C25 H25 1.000 no
C26 H26 0.950 no
C27 H27 0.950 no
C28 H28 0.950 no
C30 H30 0.950 no
C31 H31 1.000 no
C32 H32 0.950 no
C36 H36 0.950 no

loop_
_geom_contact_atom_site_label_1
_geom_contact_atom_site_label_2
_geom_contact_distance
_geom_contact_publ_flag
_geom_contact_site_symmetry_2
F1 C11 2.902(5) no .
F1 C18 3.023(5) no .
F1 C21 3.118(5) no .
F1 C29 3.541(6) no .
F2 C11 3.299(5) no .
F2 C21 3.302(6) no .
F2 C29 3.364(5) no .
F4 C2 3.028(5) no .
F4 C4 2.911(5) no .
F4 C9 3.551(6) no .
F4 C10 3.055(5) no .
F33 C4 3.306(5) no .
F33 C9 3.339(5) no .
F33 C10 3.421(6) no .
O1 C18 3.583(6) no .
O1 C28 2.856(6) no .
O8 C2 3.568(6) no .
O8 C15 2.801(6) no .
N34 C10 3.569(6) no .
N34 C16 2.940(6) no .
N35 C19 2.969(7) no .
N35 C21 3.533(6) no .
C2 C7 2.806(7) no .
C2 C31 3.302(6) no .
C3 C16 2.760(6) no .
C5 C20 2.761(7) no .
C5 C31 3.288(7) no .
C6 C37 2.765(7) no .
C10 C12 3.239(6) no .
C10 C17 2.754(7) no .
C10 C31 3.437(7) no .
C12 C27 3.195(7) no .
C13 C14 3.161(7) no .
C13 C21 3.204(7) no .
C14 C25 3.279(7) no .
C14 C32 2.780(7) no .
C15 C26 2.797(7) no .
C18 C23 2.780(7) no .
C18 C25 3.281(6) no .
C19 C24 2.777(7) no .
C21 C25 3.403(6) no .
C21 C36 2.786(7) no .
C22 C28 2.769(7) no .
C25 C37 3.268(7) no .
C27 C30 2.785(7) no .
C27 C31 3.286(7) no .
Br2 C24 3.436(6) no 4_475
F1 O1 3.023(4) no 3_786
F1 N35 3.312(5) no 3_786
F1 C11 3.525(5) no 3_786
F1 C13 3.435(5) no 3_786
F1 C19 3.096(5) no 1_545
F1 C29 3.120(5) no 3_786
F1 C36 3.299(6) no 1_545
F2 F4 3.148(5) no .
F2 C3 3.541(6) no 2_645
F2 C7 3.568(5) no 2_645
F2 C16 3.584(5) no 1_545
F2 C17 3.318(5) no 1_545
F4 F2 3.148(5) no .
F4 C14 3.528(5) no .
F4 C16 3.155(5) no 1_545
F4 C17 3.435(6) no 1_545
F33 C15 3.581(6) no 3_686
O1 F1 3.023(4) no 3_786
O1 C22 3.327(6) no 1_565
O8 C26 3.584(6) no 1_565
O8 C27 3.443(6) no 3_686
N34 C22 3.553(6) no 1_565
N34 C26 3.501(6) no 3_686
N34 C31 3.477(6) no 1_565
N35 F1 3.312(5) no 3_786
N35 C14 3.573(6) no 1_565
N35 C16 3.527(6) no .
N35 C19 3.590(6) no 3_796
N35 C25 3.511(6) no 1_565
C3 F2 3.541(6) no 2_655
C4 C26 3.559(7) no 3_686
C6 C36 3.422(7) no 3_786
C7 F2 3.568(5) no 2_655
C9 C27 3.457(6) no 3_686
C11 F1 3.525(5) no 3_786
C13 F1 3.435(5) no 3_786
C14 F4 3.528(5) no .
C14 N35 3.573(6) no 1_545
C14 C31 3.574(6) no .
C15 F33 3.581(6) no 3_686
C16 F2 3.584(5) no 1_565
C16 F4 3.155(5) no 1_565
C16 N35 3.527(6) no .
C17 F2 3.318(5) no 1_565
C17 F4 3.435(6) no 1_565
C17 C21 3.411(7) no .
C19 F1 3.096(5) no 1_565
C19 N35 3.590(6) no 3_796
C19 C25 3.545(6) no 1_565
C21 C17 3.411(7) no .
C22 O1 3.327(6) no 1_545
C22 N34 3.553(6) no 1_545
C24 Br2 3.436(6) no 4_574
C25 N35 3.511(6) no 1_545
C25 C19 3.545(6) no 1_545
C26 O8 3.584(6) no 1_545
C26 N34 3.501(6) no 3_686
C26 C4 3.559(7) no 3_686
C27 O8 3.443(6) no 3_686
C27 C9 3.457(6) no 3_686
C29 F1 3.120(5) no 3_786
C31 N34 3.477(6) no 1_545
C31 C14 3.574(6) no .
C32 C36 3.520(7) no 3_786
C36 F1 3.299(6) no 1_565
C36 C6 3.422(7) no 3_786
C36 C32 3.520(7) no 3_786
Br1 H22 2.9061 no .
Br1 H32 2.9094 no .
Br2 H26 2.9094 no .
Br2 H30 2.8960 no .
F1 H21 2.9830 no .
F2 H14 2.8642 no .
F2 H21 2.5712 no .
F4 H10 2.8977 no .
F33 H10 2.6965 no .
F33 H27 2.8709 no .
O1 H28 2.5821 no .
O8 H15 2.5012 no .
N34 H16 2.7297 no .
N35 H19 2.7945 no .
C2 H3 3.2695 no .
C2 H17 3.2457 no .
C3 H17 3.2400 no .
C4 H10 2.6683 no .
C4 H16 2.6333 no .
C4 H31 3.3778 no .
C5 H26 3.2897 no .
C5 H30 3.2723 no .
C5 H31 2.9682 no .
C6 H14 3.2448 no .
C6 H28 3.2381 no .
C7 H10 3.2770 no .
C7 H16 3.2528 no .
C9 H15 2.6410 no .
C9 H27 2.6563 no .
C9 H31 2.6708 no .
C10 H7 3.2832 no .
C10 H16 3.2580 no .
C11 H19 2.6615 no .
C11 H21 2.6338 no .
C11 H25 3.3771 no .
C12 H10 3.0424 no .
C12 H27 2.9624 no .
C13 H14 2.9322 no .
C13 H21 2.9758 no .
C14 H25 2.7533 no .
C14 H28 3.2642 no .
C15 H27 3.2744 no .
C16 H7 3.2585 no .
C16 H10 3.2590 no .
C17 H3 3.2420 no .
C18 H24 3.2682 no .
C18 H36 3.2746 no .
C19 H21 3.2719 no .
C19 H23 3.2620 no .
C20 H15 3.2485 no .
C20 H27 3.2419 no .
C21 H19 3.2716 no .
C21 H23 3.2535 no .
C22 H32 3.2594 no .
C23 H19 3.2626 no .
C23 H21 3.2544 no .
C24 H36 3.2646 no .
C25 H14 2.7749 no .
C25 H21 2.9921 no .
C26 H30 3.2745 no .
C27 H15 3.2761 no .
C27 H31 2.7359 no .
C28 H14 3.2628 no .
C29 H14 2.6421 no .
C29 H25 2.6644 no .
C29 H28 2.6502 no .
C30 H26 3.2778 no .
C31 H10 3.0390 no .
C31 H27 2.7400 no .
C32 H22 3.2552 no .
C36 H24 3.2637 no .
C37 H22 3.2685 no .
C37 H25 2.9445 no .
C37 H32 3.2753 no .
H3 H7 2.3559 no .
H3 H10 2.3333 no .
H7 H17 2.3341 no .
H14 H22 2.3264 no .
H14 H25 2.3467 no .
H15 H30 2.3415 no .
H16 H17 2.2943 no .
H19 H36 2.3424 no .
H21 H24 2.3331 no .
H23 H24 2.3240 no .
H23 H36 2.3448 no .
H26 H27 2.3538 no .
H27 H31 2.2496 no .
H28 H32 2.3490 no .
Br1 H15 3.3498 no 1_545
Br1 H30 3.0452 no 2_646
Br1 H32 3.3373 no 2_646
Br1 H36 3.3685 no 3_786
Br2 H10 3.4257 no 3_686
Br2 H23 3.5355 no 4_475
Br2 H24 3.1168 no 4_475
Br2 H32 3.0577 no 2_646
F1 H19 2.7607 no 1_545
F1 H28 3.1859 no 3_786
F1 H36 3.1500 no 1_545
F2 H3 2.8776 no 2_645
F2 H7 2.9529 no 2_645
F2 H16 3.1042 no 1_545
F2 H17 2.5574 no 1_545
F4 H7 3.5116 no 2_645
F4 H14 2.8179 no .
F4 H16 2.9068 no 1_545
F4 H17 3.4244 no 1_545
F4 H24 3.5122 no 2_645
F33 H23 3.4898 no 2_645
F33 H24 3.1921 no 2_645
F33 H26 2.7669 no 3_676
O1 H14 3.4880 no 1_565
O1 H16 3.2666 no .
O1 H19 2.9368 no 3_796
O1 H22 2.8829 no 1_565
O1 H36 3.2895 no 3_796
O8 H22 2.8821 no 1_565
O8 H26 3.1696 no 1_565
O8 H27 3.5042 no 1_565
O8 H27 2.9980 no 3_686
N34 H22 2.7539 no 1_565
N34 H26 3.1833 no 3_686
N34 H27 3.3013 no 1_565
N34 H27 3.4897 no 3_686
N34 H31 2.6345 no 1_565
N35 H14 3.1591 no 1_565
N35 H16 2.8262 no .
N35 H19 2.6655 no 3_796
N35 H22 3.5553 no 1_565
N35 H25 2.6827 no 1_565
N35 H25 3.4817 no 3_786
C3 H7 3.2932 no 2_645
C3 H17 2.9146 no 2_645
C3 H21 3.2982 no 2_655
C3 H24 3.3988 no 2_655
C4 H26 3.4994 no 3_686
C6 H36 3.0308 no 3_786
C7 H7 3.4187 no 2_645
C7 H17 3.1128 no 2_645
C7 H21 2.9334 no 2_655
C7 H24 3.2607 no 2_655
C9 H27 3.2167 no 3_686
C10 H23 3.3782 no 2_645
C11 H16 3.2246 no .
C11 H25 3.4578 no 3_786
C14 H16 3.5016 no 1_545
C14 H19 3.4966 no 3_786
C14 H31 3.0529 no .
C16 H14 3.5619 no 1_565
C16 H31 3.5339 no 1_565
C17 H3 3.3608 no 2_655
C17 H7 3.4849 no 2_655
C17 H21 3.2705 no .
C18 H17 3.4113 no .
C19 H25 3.3108 no 1_565
C19 H25 3.3936 no 3_786
C20 H10 3.2081 no 3_686
C20 H23 3.5914 no 4_485
C21 H7 3.3197 no 2_645
C21 H17 3.1579 no .
C22 H31 3.3025 no .
C22 H36 3.3100 no 3_786
C23 H3 2.9710 no 2_655
C23 H10 3.0938 no 2_655
C23 H30 3.3509 no 4_584
C24 H3 3.2217 no 2_655
C24 H10 3.3799 no 2_655
C24 H17 3.5022 no .
C25 H19 3.2332 no 1_545
C30 H10 3.5002 no 3_686
C30 H23 3.0271 no 4_485
C31 H14 3.1301 no .
C31 H16 3.5094 no 1_545
C32 H15 3.5805 no .
C32 H36 3.4804 no 3_786
C36 H3 3.3271 no 2_655
C36 H28 3.5848 no 3_796
H3 F2 2.8776 no 2_655
H3 C17 3.3608 no 2_645
H3 C23 2.9710 no 2_645
H3 C24 3.2217 no 2_645
H3 C36 3.3271 no 2_645
H3 H7 3.4551 no 2_645
H3 H17 2.4928 no 2_645
H3 H21 3.1227 no 2_655
H3 H23 3.1252 no 2_645
H3 H24 3.5094 no 2_645
H7 F2 2.9529 no 2_655
H7 F4 3.5116 no 2_655
H7 C3 3.2932 no 2_655
H7 C7 3.4187 no 2_655
H7 C17 3.4849 no 2_645
H7 C21 3.3197 no 2_655
H7 H3 3.4551 no 2_655
H7 H17 2.8737 no 2_645
H7 H21 2.4587 no 2_655
H7 H24 3.4287 no 2_655
H10 Br2 3.4257 no 3_686
H10 C20 3.2081 no 3_686
H10 C23 3.0938 no 2_645
H10 C24 3.3799 no 2_645
H10 C30 3.5002 no 3_686
H10 H23 2.6101 no 2_645
H10 H24 3.1446 no 2_645
H14 F4 2.8179 no .
H14 O1 3.4880 no 1_545
H14 N35 3.1591 no 1_545
H14 C16 3.5619 no 1_545
H14 C31 3.1301 no .
H14 H16 2.6691 no 1_545
H14 H31 2.7046 no .
H15 Br1 3.3498 no 1_565
H15 C32 3.5805 no .
H15 H26 3.5177 no 1_565
H16 F2 3.1042 no 1_565
H16 F4 2.9068 no 1_565
H16 O1 3.2666 no .
H16 N35 2.8262 no .
H16 C11 3.2246 no .
H16 C14 3.5016 no 1_565
H16 C31 3.5094 no 1_565
H16 H14 2.6691 no 1_565
H16 H22 3.4417 no 1_565
H16 H25 3.5841 no 1_565
H16 H31 3.1370 no 1_565
H17 F2 2.5574 no 1_565
H17 F4 3.4244 no 1_565
H17 C3 2.9146 no 2_655
H17 C7 3.1128 no 2_655
H17 C18 3.4113 no .
H17 C21 3.1579 no .
H17 C24 3.5022 no .
H17 H3 2.4928 no 2_655
H17 H7 2.8737 no 2_655
H17 H21 3.2889 no .
H19 F1 2.7607 no 1_565
H19 O1 2.9368 no 3_796
H19 N35 2.6655 no 3_796
H19 C14 3.4966 no 3_786
H19 C25 3.2332 no 1_565
H19 H19 3.3587 no 3_796
H19 H25 2.8662 no 1_565
H19 H25 2.7331 no 3_786
H21 C3 3.2982 no 2_645
H21 C7 2.9334 no 2_645
H21 C17 3.2705 no .
H21 H3 3.1227 no 2_645
H21 H7 2.4587 no 2_645
H21 H17 3.2889 no .
H22 O1 2.8829 no 1_545
H22 O8 2.8821 no 1_545
H22 N34 2.7539 no 1_545
H22 N35 3.5553 no 1_545
H22 H16 3.4417 no 1_545
H22 H31 3.1632 no .
H22 H36 3.5605 no 3_786
H23 Br2 3.5355 no 4_574
H23 F33 3.4898 no 2_655
H23 C10 3.3782 no 2_655
H23 C20 3.5914 no 4_584
H23 C30 3.0271 no 4_584
H23 H3 3.1252 no 2_655
H23 H10 2.6101 no 2_655
H23 H30 2.4895 no 4_584
H24 Br2 3.1168 no 4_574
H24 F4 3.5122 no 2_655
H24 F33 3.1921 no 2_655
H24 C3 3.3988 no 2_645
H24 C7 3.2607 no 2_645
H24 H3 3.5094 no 2_655
H24 H7 3.4287 no 2_645
H24 H10 3.1446 no 2_655
H25 N35 2.6827 no 1_545
H25 N35 3.4817 no 3_786
H25 C11 3.4578 no 3_786
H25 C19 3.3108 no 1_545
H25 C19 3.3936 no 3_786
H25 H16 3.5841 no 1_545
H25 H19 2.8662 no 1_545
H25 H19 2.7331 no 3_786
H26 F33 2.7669 no 3_676
H26 O8 3.1696 no 1_545
H26 N34 3.1833 no 3_686
H26 C4 3.4994 no 3_686
H26 H15 3.5177 no 1_545
H26 H27 2.9088 no 3_676
H26 H31 3.4266 no 3_676
H27 O8 3.5042 no 1_545
H27 O8 2.9980 no 3_686
H27 N34 3.3013 no 1_545
H27 N34 3.4897 no 3_686
H27 C9 3.2167 no 3_686
H27 H26 2.9088 no 3_676
H27 H27 3.4308 no 3_676
H28 F1 3.1859 no 3_786
H28 C36 3.5848 no 3_796
H28 H36 2.6967 no 3_796
H30 Br1 3.0452 no 2_656
H30 C23 3.3509 no 4_485
H30 H23 2.4895 no 4_485
H30 H36 3.5014 no 4_485
H31 N34 2.6345 no 1_545
H31 C14 3.0529 no .
H31 C16 3.5339 no 1_545
H31 C22 3.3025 no .
H31 H14 2.7046 no .
H31 H16 3.1370 no 1_545
H31 H22 3.1632 no .
H31 H26 3.4266 no 3_676
H32 Br1 3.3373 no 2_656
H32 Br2 3.0577 no 2_656
H36 Br1 3.3685 no 3_786
H36 F1 3.1500 no 1_565
H36 O1 3.2895 no 3_796
H36 C6 3.0308 no 3_786
H36 C22 3.3100 no 3_786
H36 C32 3.4804 no 3_786
H36 H22 3.5605 no 3_786
H36 H28 2.6967 no 3_796
H36 H30 3.5014 no 4_584

loop_
_geom_torsion_atom_site_label_1
_geom_torsion_atom_site_label_2
_geom_torsion_atom_site_label_3
_geom_torsion_atom_site_label_4
_geom_torsion
_geom_torsion_publ_flag
N35 O1 C29 C13 0.2(4) no
N35 O1 C29 C37 178.8(3) no
C29 O1 N35 C11 0.3(4) no
N34 O8 C9 C5 177.6(3) no
N34 O8 C9 C12 0.0(4) no
C9 O8 N34 C4 -0.6(4) no
O8 N34 C4 C2 -178.4(3) no
O8 N34 C4 C12 0.9(4) no
O1 N35 C11 C13 -0.7(4) no
O1 N35 C11 C18 178.7(3) no
C4 C2 C10 C3 179.3(4) no
C10 C2 C4 N34 -135.1(4) no
C10 C2 C4 C12 45.7(6) no
C4 C2 C16 C17 178.8(4) no
C16 C2 C4 N34 44.1(6) no
C16 C2 C4 C12 -135.1(4) no
C10 C2 C16 C17 -1.9(6) no
C16 C2 C10 C3 0.1(6) no
C7 C3 C10 C2 1.3(7) no
C10 C3 C7 C17 -0.9(7) no
N34 C4 C12 C9 -0.9(5) no
N34 C4 C12 C31 -174.8(4) no
C2 C4 C12 C9 178.4(4) no
C2 C4 C12 C31 4.4(7) no
C9 C5 C15 C30 -178.4(4) no
C15 C5 C9 O8 -24.8(6) no
C15 C5 C9 C12 152.0(5) no
C9 C5 C27 C26 178.0(4) no
C27 C5 C9 O8 155.2(4) no
C27 C5 C9 C12 -28.0(7) no
C15 C5 C27 C26 -2.0(7) no
C27 C5 C15 C30 1.6(7) no
Br1 C6 C22 C14 -176.5(3) no
Br1 C6 C32 C28 176.0(3) no
C22 C6 C32 C28 -3.2(7) no
C32 C6 C22 C14 2.7(7) no
C3 C7 C17 C16 -1.0(7) no
O8 C9 C12 C4 0.5(4) no
O8 C9 C12 C31 174.6(3) no
C5 C9 C12 C4 -176.4(5) no
C5 C9 C12 C31 -2.3(8) no
N35 C11 C13 C25 -172.2(4) no
N35 C11 C13 C29 0.9(5) no
N35 C11 C18 C19 44.8(6) no
N35 C11 C18 C21 -132.6(4) no
C13 C11 C18 C19 -135.9(4) no
C13 C11 C18 C21 46.7(6) no
C18 C11 C13 C25 8.5(7) no
C18 C11 C13 C29 -178.5(4) no
C4 C12 C31 F4 30.4(6) no
C4 C12 C31 F33 -86.0(5) no
C9 C12 C31 F4 -142.3(4) no
C9 C12 C31 F33 101.3(5) no
C11 C13 C25 F1 32.0(6) no
C11 C13 C25 F2 -84.7(5) no
C11 C13 C29 O1 -0.6(4) no
C11 C13 C29 C37 -178.8(4) no
C25 C13 C29 O1 172.5(4) no
C25 C13 C29 C37 -5.7(7) no
C29 C13 C25 F1 -139.5(4) no
C29 C13 C25 F2 103.8(5) no
C22 C14 C37 C28 -1.9(6) no
C22 C14 C37 C29 176.9(4) no
C37 C14 C22 C6 -0.1(6) no
C5 C15 C30 C20 -0.3(7) no
C2 C16 C17 C7 2.4(7) no
C11 C18 C19 C36 -177.6(4) no
C11 C18 C21 C24 176.1(4) no
C19 C18 C21 C24 -1.4(6) no
C21 C18 C19 C36 -0.2(6) no
C18 C19 C36 C23 1.3(6) no
Br2 C20 C26 C27 -179.7(3) no
Br2 C20 C30 C15 179.3(3) no
C26 C20 C30 C15 -0.7(7) no
C30 C20 C26 C27 0.3(7) no
C18 C21 C24 C23 1.9(7) no
C24 C23 C36 C19 -0.8(7) no
C36 C23 C24 C21 -0.8(7) no
C20 C26 C27 C5 1.0(7) no
C32 C28 C37 C14 1.4(7) no
C32 C28 C37 C29 -177.4(4) no
C37 C28 C32 C6 1.1(7) no
O1 C29 C37 C14 150.8(4) no
O1 C29 C37 C28 -30.4(5) no
C13 C29 C37 C14 -31.1(7) no
C13 C29 C37 C28 147.7(5) no
